data_7231795
loop_
_publ_author_name
'Ma, Yuqing'
'Zhang, Yuyang'
'Kong, Lin'
'Yang, Jiaxiang'

_publ_section_title
;
 Rational molecular design: functional quinoline derivatives for PA
 detection, gaseous acid/base switching and anion-controlled fluorescence
;
_journal_issue 1
_journal_name_full CrystEngComm
_journal_page_first 94
_journal_paper_doi 10.1039/C8CE01747F
_journal_volume 21
_journal_year 2019
_chemical_formula_moiety 'C50 H56 N10 S4 Zn'
_chemical_formula_sum 'C50 H56 N10 S4 Zn'
_chemical_formula_weight 990.66
_space_group_IT_number 15
_space_group_name_Hall '-C 2yc'
_space_group_name_H-M_alt 'C 1 2/c 1'
_symmetry_cell_setting monoclinic
_symmetry_space_group_name_Hall '-C 2yc'
_symmetry_space_group_name_H-M 'C 1 2/c 1'
_atom_sites_solution_hydrogens geom
_atom_sites_solution_primary direct
_atom_sites_solution_secondary difmap
_audit_creation_method SHELXL-97
_audit_update_record
;
2015-01-22 deposited with the CCDC.
2018-11-12 downloaded from the CCDC.
;
_cell_angle_alpha 90.000(5)
_cell_angle_beta 107.490(5)
_cell_angle_gamma 90.000(5)
_cell_formula_units_Z 4
_cell_length_a 20.941(5)
_cell_length_b 11.461(5)
_cell_length_c 22.337(5)
_cell_measurement_reflns_used 2532
_cell_measurement_temperature 296(2)
_cell_measurement_theta_max 20.32
_cell_measurement_theta_min 2.34
_cell_volume 5113(3)
_computing_cell_refinement 'Bruker SMART'
_computing_data_collection 'Bruker SMART'
_computing_data_reduction 'Bruker SAINT'
_computing_molecular_graphics 'Bruker SHELXTL'
_computing_publication_material 'Bruker SHELXTL'
_computing_structure_refinement 'SHELXL-97 (Sheldrick, 1997)'
_computing_structure_solution 'SHELXS-97 (Sheldrick, 1990)'
_diffrn_ambient_temperature 296(2)
_diffrn_measured_fraction_theta_full 0.999
_diffrn_measured_fraction_theta_max 0.999
_diffrn_measurement_device_type 'CCD area detector'
_diffrn_measurement_method 'phi and omega scans'
_diffrn_radiation_monochromator graphite
_diffrn_radiation_source 'fine-focus sealed tube'
_diffrn_radiation_type MoK\a
_diffrn_radiation_wavelength 0.71069
_diffrn_reflns_av_R_equivalents 0.0559
_diffrn_reflns_av_sigmaI/netI 0.0535
_diffrn_reflns_limit_h_max 24
_diffrn_reflns_limit_h_min -24
_diffrn_reflns_limit_k_max 13
_diffrn_reflns_limit_k_min -13
_diffrn_reflns_limit_l_max 26
_diffrn_reflns_limit_l_min -23
_diffrn_reflns_number 17893
_diffrn_reflns_theta_full 25.00
_diffrn_reflns_theta_max 25.00
_diffrn_reflns_theta_min 1.91
_exptl_absorpt_coefficient_mu 0.688
_exptl_absorpt_correction_T_max 0.8690
_exptl_absorpt_correction_T_min 0.8578
_exptl_absorpt_correction_type multi-scan
_exptl_absorpt_process_details SADABS
_exptl_crystal_colour RED
_exptl_crystal_density_diffrn 1.287
_exptl_crystal_density_method 'not measured'
_exptl_crystal_description BEEDLE
_exptl_crystal_F_000 2080
_exptl_crystal_size_max 0.23
_exptl_crystal_size_mid 0.22
_exptl_crystal_size_min 0.21
_refine_diff_density_max 0.317
_refine_diff_density_min -0.287
_refine_diff_density_rms 0.045
_refine_ls_extinction_method none
_refine_ls_goodness_of_fit_ref 0.991
_refine_ls_hydrogen_treatment mixed
_refine_ls_matrix_type full
_refine_ls_number_parameters 321
_refine_ls_number_reflns 4517
_refine_ls_number_restraints 0
_refine_ls_restrained_S_all 0.991
_refine_ls_R_factor_all 0.0911
_refine_ls_R_factor_gt 0.0457
_refine_ls_shift/su_max 0.005
_refine_ls_shift/su_mean 0.000
_refine_ls_structure_factor_coef Fsqd
_refine_ls_weighting_details 'calc w=1/[\s^2^(Fo^2^)+(0.0653P)^2^+0.0000P] where P=(Fo^2^+2Fc^2^)/3'
_refine_ls_weighting_scheme calc
_refine_ls_wR_factor_gt 0.1080
_refine_ls_wR_factor_ref 0.1298
_reflns_number_gt 2736
_reflns_number_total 4517
_reflns_threshold_expression >2sigma(I)
_cod_data_source_file c8ce01747f2.cif
_cod_data_source_block 2
_cod_depositor_comments
;
The following automatic conversions were performed:

'_symmetry_cell_setting' value 'Monoclinic' changed to 'monoclinic'
according to
/home/data/users/saulius/crontab/automatic-downloads/rss-feeds/RSC/lib/dictionaries/cif_core.dic
dictionary named 'cif_core.dic' version 2.4.2 from 2011-04-26.

'_exptl_absorpt_correction_type' value 'MULTI-SCAN' changed to
'multi-scan' according to
/home/data/users/saulius/crontab/automatic-downloads/rss-feeds/RSC/lib/dictionaries/cif_core.dic
dictionary named 'cif_core.dic' version 2.4.2 from 2011-04-26.

Automatic conversion script
Id: cif_fix_values 4973 2017-02-22 13:04:09Z antanas 

 Adding full bibliography for 7231794--7231796.cif.
;
_cod_original_sg_symbol_H-M 'C2/c  '
_cod_database_code 7231795

loop_
_symmetry_equiv_pos_as_xyz
'x, y, z'
'-x, y, -z+1/2'
'x+1/2, y+1/2, z'
'-x+1/2, y+1/2, -z+1/2'
'-x, -y, -z'
'x, -y, z-1/2'
'-x+1/2, -y+1/2, -z'
'x+1/2, -y+1/2, z-1/2'

loop_
_atom_site_label
_atom_site_type_symbol
_atom_site_fract_x
_atom_site_fract_y
_atom_site_fract_z
_atom_site_U_iso_or_equiv
_atom_site_adp_type
_atom_site_occupancy
_atom_site_symmetry_multiplicity
_atom_site_calc_flag
_atom_site_refinement_flags
Zn1 Zn 0.5000 0.63934(5) 0.7500 0.0648(2) Uani 1 2 d S
S1 S 0.62427(5) 0.91040(9) 0.89820(5) 0.0840(3) Uani 1 1 d .
S2 S 0.35002(6) 0.40699(10) 0.81575(5) 0.0888(4) Uani 1 1 d .
N2 N 0.59906(11) 0.8173(2) 1.07746(11) 0.0486(6) Uani 1 1 d .
C6 C 0.67688(15) 0.9453(3) 1.15112(13) 0.0451(7) Uani 1 1 d .
C7 C 0.73107(15) 0.8827(3) 1.13935(14) 0.0472(8) Uani 1 1 d .
C1 C 0.61080(15) 0.9096(3) 1.12027(14) 0.0457(7) Uani 1 1 d .
C8 C 0.71582(17) 0.7998(3) 1.09243(16) 0.0509(8) Uani 1 1 d .
C17 C 0.61107(16) 0.4774(3) 0.91716(14) 0.0556(8) Uani 1 1 d .
H17 H 0.5742 0.5250 0.9140 0.067 Uiso 1 1 calc R
C15 C 0.65953(17) 0.3135(3) 0.87782(15) 0.0569(9) Uani 1 1 d .
N1 N 0.79491(12) 0.9061(2) 1.17251(13) 0.0640(8) Uani 1 1 d .
H1A H 0.8272 0.8691 1.1646 0.077 Uiso 1 1 calc R
H1B H 0.8034 0.9581 1.2016 0.077 Uiso 1 1 calc R
C5 C 0.68665(19) 1.0407(3) 1.19259(16) 0.0579(9) Uani 1 1 d .
C12 C 0.67123(16) 0.4994(3) 0.96465(14) 0.0514(8) Uani 1 1 d .
C9 C 0.65086(15) 0.7659(2) 1.06192(14) 0.0457(7) Uani 1 1 d .
C25 C 0.40674(18) 0.4847(3) 0.79960(15) 0.0635(9) Uani 1 1 d .
N3 N 0.65409(16) 0.2229(3) 0.83648(14) 0.0786(9) Uani 1 1 d .
C16 C 0.60525(19) 0.3877(3) 0.87545(16) 0.0570(9) Uani 1 1 d .
C21 C 0.48609(16) 0.8276(3) 0.99752(16) 0.0684(10) Uani 1 1 d .
H21A H 0.5089 0.8300 0.9656 0.082 Uiso 1 1 calc R
H21B H 0.4787 0.9073 1.0084 0.082 Uiso 1 1 calc R
C14 C 0.72012(17) 0.3360(3) 0.92533(15) 0.0598(9) Uani 1 1 d .
H14 H 0.7573 0.2893 0.9285 0.072 Uiso 1 1 calc R
C2 C 0.55751(19) 0.9672(3) 1.13350(17) 0.0631(10) Uani 1 1 d .
C10 C 0.63645(16) 0.6753(3) 1.01398(14) 0.0533(8) Uani 1 1 d .
H10 H 0.5945 0.6751 0.9841 0.064 Uiso 1 1 calc R
C11 C 0.67994(17) 0.5929(3) 1.01052(15) 0.0567(9) Uani 1 1 d .
H11 H 0.7212 0.5954 1.0414 0.068 Uiso 1 1 calc R
C20 C 0.52963(15) 0.7657(3) 1.05489(15) 0.0602(9) Uani 1 1 d .
H20A H 0.5089 0.7707 1.0882 0.072 Uiso 1 1 calc R
H20B H 0.5329 0.6838 1.0451 0.072 Uiso 1 1 calc R
C13 C 0.72482(17) 0.4258(3) 0.96680(16) 0.0608(9) Uani 1 1 d .
H13 H 0.7654 0.4382 0.9977 0.073 Uiso 1 1 calc R
C3 C 0.5699(2) 1.0582(4) 1.17487(18) 0.0714(11) Uani 1 1 d .
C4 C 0.6345(2) 1.0960(4) 1.2042(2) 0.0735(11) Uani 1 1 d .
N4 N 0.56109(15) 0.7382(3) 0.81391(15) 0.0748(9) Uani 1 1 d .
N5 N 0.44689(16) 0.5417(3) 0.78741(15) 0.0845(10) Uani 1 1 d .
C24 C 0.58745(16) 0.8102(3) 0.84934(17) 0.0583(9) Uani 1 1 d .
C19 C 0.5910(2) 0.1944(4) 0.79104(18) 0.0945(14) Uani 1 1 d .
H19A H 0.5565 0.1931 0.8112 0.142 Uiso 1 1 calc R
H19B H 0.5941 0.1190 0.7733 0.142 Uiso 1 1 calc R
H19C H 0.5805 0.2519 0.7583 0.142 Uiso 1 1 calc R
C22 C 0.41766(17) 0.7653(4) 0.97073(18) 0.0819(12) Uani 1 1 d .
H22A H 0.3991 0.7495 1.0048 0.098 Uiso 1 1 calc R
H22B H 0.3870 0.8171 0.9414 0.098 Uiso 1 1 calc R
C18 C 0.7126(2) 0.1565(4) 0.8345(2) 0.0936(13) Uani 1 1 d .
H18A H 0.7459 0.2087 0.8284 0.140 Uiso 1 1 calc R
H18B H 0.7000 0.1017 0.8005 0.140 Uiso 1 1 calc R
H18C H 0.7304 0.1152 0.8734 0.140 Uiso 1 1 calc R
C23 C 0.4227(2) 0.6546(4) 0.9385(2) 0.1160(17) Uani 1 1 d .
H23A H 0.4434 0.6689 0.9062 0.174 Uiso 1 1 calc R
H23B H 0.3788 0.6229 0.9201 0.174 Uiso 1 1 calc R
H23C H 0.4494 0.6001 0.9683 0.174 Uiso 1 1 calc R
H2 H 0.5136(17) 0.950(3) 1.1121(15) 0.067(11) Uiso 1 1 d .
H3 H 0.5337(16) 1.097(3) 1.1853(14) 0.067(10) Uiso 1 1 d .
H4 H 0.641(2) 1.153(3) 1.2298(18) 0.094(15) Uiso 1 1 d .
H5 H 0.7280(14) 1.065(2) 1.2105(13) 0.043(8) Uiso 1 1 d .
H8 H 0.7470(15) 0.764(3) 1.0825(13) 0.058(10) Uiso 1 1 d .
H16 H 0.5660(16) 0.381(3) 0.8445(15) 0.066(11) Uiso 1 1 d .

loop_
_atom_site_aniso_label
_atom_site_aniso_U_11
_atom_site_aniso_U_22
_atom_site_aniso_U_33
_atom_site_aniso_U_23
_atom_site_aniso_U_13
_atom_site_aniso_U_12
Zn1 0.0521(4) 0.0699(4) 0.0756(4) 0.000 0.0241(3) 0.000
S1 0.0638(6) 0.0845(7) 0.0927(8) -0.0055(6) 0.0068(6) -0.0114(5)
S2 0.0797(7) 0.0998(8) 0.0828(8) 0.0310(6) 0.0181(6) -0.0153(6)
N2 0.0386(14) 0.0509(15) 0.0533(17) 0.0028(13) 0.0093(12) 0.0022(12)
C6 0.0458(18) 0.0478(17) 0.0418(18) 0.0056(14) 0.0133(15) 0.0051(14)
C7 0.0416(18) 0.0508(19) 0.0490(19) 0.0052(15) 0.0136(15) -0.0013(14)
C1 0.0438(18) 0.0476(17) 0.0433(18) 0.0071(15) 0.0095(15) 0.0084(14)
C8 0.047(2) 0.052(2) 0.056(2) -0.0027(17) 0.0197(18) 0.0022(16)
C17 0.053(2) 0.059(2) 0.051(2) -0.0003(17) 0.0113(17) 0.0001(16)
C15 0.068(2) 0.0518(19) 0.050(2) 0.0007(16) 0.0162(18) -0.0015(18)
N1 0.0408(16) 0.0739(19) 0.0733(19) -0.0164(15) 0.0112(15) 0.0007(13)
C5 0.050(2) 0.061(2) 0.058(2) -0.0036(18) 0.0087(19) 0.0044(19)
C12 0.056(2) 0.0488(18) 0.0475(19) -0.0012(15) 0.0136(16) -0.0010(16)
C9 0.0472(19) 0.0432(17) 0.0467(19) 0.0058(14) 0.0143(15) 0.0031(14)
C25 0.055(2) 0.075(2) 0.054(2) 0.0081(19) 0.0056(18) 0.0070(19)
N3 0.084(2) 0.074(2) 0.071(2) -0.0253(17) 0.0128(18) 0.0003(18)
C16 0.056(2) 0.062(2) 0.047(2) -0.0013(17) 0.0064(19) -0.0070(18)
C21 0.060(2) 0.075(2) 0.064(2) 0.0101(19) 0.0089(19) -0.0011(19)
C14 0.062(2) 0.053(2) 0.060(2) -0.0038(17) 0.0116(18) 0.0074(16)
C2 0.049(2) 0.071(2) 0.064(2) 0.003(2) 0.0093(19) 0.0172(19)
C10 0.053(2) 0.0523(19) 0.051(2) 0.0003(16) 0.0097(16) -0.0039(16)
C11 0.057(2) 0.054(2) 0.053(2) 0.0003(16) 0.0081(17) 0.0009(17)
C20 0.0496(19) 0.064(2) 0.065(2) 0.0052(18) 0.0139(17) 0.0022(17)
C13 0.056(2) 0.060(2) 0.058(2) -0.0081(18) 0.0043(17) 0.0035(18)
C3 0.064(3) 0.082(3) 0.069(3) -0.003(2) 0.022(2) 0.029(2)
C4 0.080(3) 0.071(3) 0.068(3) -0.011(2) 0.019(2) 0.020(2)
N4 0.061(2) 0.073(2) 0.090(2) -0.0122(19) 0.0220(18) 0.0043(17)
N5 0.072(2) 0.099(3) 0.086(2) 0.009(2) 0.0287(19) -0.009(2)
C24 0.0400(19) 0.065(2) 0.071(2) 0.016(2) 0.0189(18) 0.0121(17)
C19 0.115(4) 0.085(3) 0.073(3) -0.025(2) 0.012(3) -0.018(3)
C22 0.055(2) 0.107(3) 0.075(3) 0.008(2) 0.006(2) -0.015(2)
C18 0.111(4) 0.079(3) 0.095(3) -0.028(2) 0.039(3) 0.000(3)
C23 0.107(4) 0.121(4) 0.110(4) -0.023(3) 0.017(3) -0.047(3)

loop_
_atom_type_symbol
_atom_type_description
_atom_type_scat_dispersion_real
_atom_type_scat_dispersion_imag
_atom_type_scat_source
C C 0.0033 0.0016 'International Tables Vol C Tables 4.2.6.8 and 6.1.1.4'
H H 0.0000 0.0000 'International Tables Vol C Tables 4.2.6.8 and 6.1.1.4'
N N 0.0061 0.0033 'International Tables Vol C Tables 4.2.6.8 and 6.1.1.4'
S S 0.1246 0.1234 'International Tables Vol C Tables 4.2.6.8 and 6.1.1.4'
Zn Zn 0.2839 1.4301 'International Tables Vol C Tables 4.2.6.8 and 6.1.1.4'

loop_
_geom_angle_atom_site_label_1
_geom_angle_atom_site_label_2
_geom_angle_atom_site_label_3
_geom_angle
_geom_angle_site_symmetry_1
_geom_angle_site_symmetry_3
N5 Zn1 N5 109.3(2) 2_656 .
N5 Zn1 N4 108.30(13) 2_656 .
N5 Zn1 N4 110.67(14) . .
N5 Zn1 N4 110.67(14) 2_656 2_656
N5 Zn1 N4 108.30(13) . 2_656
N4 Zn1 N4 109.58(18) . 2_656
C9 N2 C1 120.7(2) . .
C9 N2 C20 120.3(3) . .
C1 N2 C20 118.6(2) . .
C5 C6 C1 118.3(3) . .
C5 C6 C7 122.9(3) . .
C1 C6 C7 118.7(3) . .
N1 C7 C8 121.4(3) . .
N1 C7 C6 120.6(3) . .
C8 C7 C6 118.0(3) . .
N2 C1 C2 120.9(3) . .
N2 C1 C6 120.0(3) . .
C2 C1 C6 119.1(3) . .
C7 C8 C9 122.5(3) . .
C7 C8 H8 121(2) . .
C9 C8 H8 117(2) . .
C16 C17 C12 121.7(3) . .
C16 C17 H17 119.2 . .
C12 C17 H17 119.2 . .
N3 C15 C16 122.0(3) . .
N3 C15 C14 121.3(3) . .
C16 C15 C14 116.8(3) . .
C7 N1 H1A 120.0 . .
C7 N1 H1B 120.0 . .
H1A N1 H1B 120.0 . .
C4 C5 C6 121.6(4) . .
C4 C5 H5 120.3(19) . .
C6 C5 H5 118.0(18) . .
C13 C12 C17 116.6(3) . .
C13 C12 C11 119.5(3) . .
C17 C12 C11 123.9(3) . .
N2 C9 C8 119.4(3) . .
N2 C9 C10 119.3(3) . .
C8 C9 C10 121.3(3) . .
N5 C25 S2 179.0(4) . .
C15 N3 C19 121.3(3) . .
C15 N3 C18 121.1(3) . .
C19 N3 C18 117.5(3) . .
C17 C16 C15 121.5(3) . .
C17 C16 H16 117(2) . .
C15 C16 H16 121(2) . .
C20 C21 C22 111.3(3) . .
C20 C21 H21A 109.4 . .
C22 C21 H21A 109.4 . .
C20 C21 H21B 109.4 . .
C22 C21 H21B 109.4 . .
H21A C21 H21B 108.0 . .
C13 C14 C15 120.8(3) . .
C13 C14 H14 119.6 . .
C15 C14 H14 119.6 . .
C3 C2 C1 120.1(4) . .
C3 C2 H2 118(2) . .
C1 C2 H2 122(2) . .
C11 C10 C9 123.7(3) . .
C11 C10 H10 118.2 . .
C9 C10 H10 118.2 . .
C10 C11 C12 128.3(3) . .
C10 C11 H11 115.8 . .
C12 C11 H11 115.8 . .
N2 C20 C21 112.0(3) . .
N2 C20 H20A 109.2 . .
C21 C20 H20A 109.2 . .
N2 C20 H20B 109.2 . .
C21 C20 H20B 109.2 . .
H20A C20 H20B 107.9 . .
C14 C13 C12 122.6(3) . .
C14 C13 H13 118.7 . .
C12 C13 H13 118.7 . .
C2 C3 C4 121.3(4) . .
C2 C3 H3 121(2) . .
C4 C3 H3 117.8(19) . .
C5 C4 C3 119.5(4) . .
C5 C4 H4 120(3) . .
C3 C4 H4 120(3) . .
C24 N4 Zn1 167.7(3) . .
C25 N5 Zn1 168.0(3) . .
N4 C24 S1 179.6(4) . .
N3 C19 H19A 109.5 . .
N3 C19 H19B 109.5 . .
H19A C19 H19B 109.5 . .
N3 C19 H19C 109.5 . .
H19A C19 H19C 109.5 . .
H19B C19 H19C 109.5 . .
C23 C22 C21 112.9(4) . .
C23 C22 H22A 109.0 . .
C21 C22 H22A 109.0 . .
C23 C22 H22B 109.0 . .
C21 C22 H22B 109.0 . .
H22A C22 H22B 107.8 . .
N3 C18 H18A 109.5 . .
N3 C18 H18B 109.5 . .
H18A C18 H18B 109.5 . .
N3 C18 H18C 109.5 . .
H18A C18 H18C 109.5 . .
H18B C18 H18C 109.5 . .
C22 C23 H23A 109.5 . .
C22 C23 H23B 109.5 . .
H23A C23 H23B 109.5 . .
C22 C23 H23C 109.5 . .
H23A C23 H23C 109.5 . .
H23B C23 H23C 109.5 . .

loop_
_geom_bond_atom_site_label_1
_geom_bond_atom_site_label_2
_geom_bond_distance
_geom_bond_site_symmetry_2
Zn1 N5 1.936(3) 2_656
Zn1 N5 1.936(3) .
Zn1 N4 1.965(3) .
Zn1 N4 1.965(3) 2_656
S1 C24 1.612(4) .
S2 C25 1.610(4) .
N2 C9 1.368(3) .
N2 C1 1.397(4) .
N2 C20 1.509(4) .
C6 C5 1.407(4) .
C6 C1 1.409(4) .
C6 C7 1.432(4) .
C7 N1 1.346(4) .
C7 C8 1.379(4) .
C1 C2 1.402(4) .
C8 C9 1.382(4) .
C8 H8 0.86(3) .
C17 C16 1.368(4) .
C17 C12 1.404(4) .
C17 H17 0.9300 .
C15 N3 1.372(4) .
C15 C16 1.408(5) .
C15 C14 1.412(4) .
N1 H1A 0.8600 .
N1 H1B 0.8600 .
C5 C4 1.354(5) .
C5 H5 0.88(3) .
C12 C13 1.393(4) .
C12 C11 1.456(4) .
C9 C10 1.456(4) .
C25 N5 1.160(4) .
N3 C19 1.440(5) .
N3 C18 1.453(5) .
C16 H16 0.90(3) .
C21 C20 1.508(4) .
C21 C22 1.551(5) .
C21 H21A 0.9700 .
C21 H21B 0.9700 .
C14 C13 1.368(4) .
C14 H14 0.9300 .
C2 C3 1.366(5) .
C2 H2 0.92(3) .
C10 C11 1.330(4) .
C10 H10 0.9300 .
C11 H11 0.9300 .
C20 H20A 0.9700 .
C20 H20B 0.9700 .
C13 H13 0.9300 .
C3 C4 1.384(6) .
C3 H3 0.97(3) .
C4 H4 0.85(4) .
N4 C24 1.162(4) .
C19 H19A 0.9600 .
C19 H19B 0.9600 .
C19 H19C 0.9600 .
C22 C23 1.478(6) .
C22 H22A 0.9700 .
C22 H22B 0.9700 .
C18 H18A 0.9600 .
C18 H18B 0.9600 .
C18 H18C 0.9600 .
C23 H23A 0.9600 .
C23 H23B 0.9600 .
C23 H23C 0.9600 .

loop_
_geom_torsion_atom_site_label_1
_geom_torsion_atom_site_label_2
_geom_torsion_atom_site_label_3
_geom_torsion_atom_site_label_4
_geom_torsion
_geom_torsion_site_symmetry_1
C5 C6 C7 N1 6.3(5) .
C1 C6 C7 N1 -173.2(3) .
C5 C6 C7 C8 -172.4(3) .
C1 C6 C7 C8 8.1(4) .
C9 N2 C1 C2 176.1(3) .
C20 N2 C1 C2 -11.4(4) .
C9 N2 C1 C6 -4.3(4) .
C20 N2 C1 C6 168.2(2) .
C5 C6 C1 N2 178.2(3) .
C7 C6 C1 N2 -2.3(4) .
C5 C6 C1 C2 -2.2(4) .
C7 C6 C1 C2 177.3(3) .
N1 C7 C8 C9 173.5(3) .
C6 C7 C8 C9 -7.8(5) .
C1 C6 C5 C4 1.5(5) .
C7 C6 C5 C4 -178.0(3) .
C16 C17 C12 C13 0.5(5) .
C16 C17 C12 C11 -179.4(3) .
C1 N2 C9 C8 4.9(4) .
C20 N2 C9 C8 -167.5(3) .
C1 N2 C9 C10 -175.8(3) .
C20 N2 C9 C10 11.8(4) .
C7 C8 C9 N2 1.4(5) .
C7 C8 C9 C10 -177.9(3) .
C16 C15 N3 C19 -4.2(5) .
C14 C15 N3 C19 175.3(3) .
C16 C15 N3 C18 172.2(3) .
C14 C15 N3 C18 -8.4(5) .
C12 C17 C16 C15 -0.5(5) .
N3 C15 C16 C17 179.6(3) .
C14 C15 C16 C17 0.1(5) .
N3 C15 C14 C13 -179.2(3) .
C16 C15 C14 C13 0.3(5) .
N2 C1 C2 C3 -179.1(3) .
C6 C1 C2 C3 1.3(5) .
N2 C9 C10 C11 -155.1(3) .
C8 C9 C10 C11 24.2(5) .
C9 C10 C11 C12 -179.4(3) .
C13 C12 C11 C10 175.9(3) .
C17 C12 C11 C10 -4.2(5) .
C9 N2 C20 C21 -98.7(3) .
C1 N2 C20 C21 88.8(3) .
C22 C21 C20 N2 173.8(3) .
C15 C14 C13 C12 -0.2(5) .
C17 C12 C13 C14 -0.1(5) .
C11 C12 C13 C14 179.8(3) .
C1 C2 C3 C4 0.4(6) .
C6 C5 C4 C3 0.1(6) .
C2 C3 C4 C5 -1.1(6) .
N5 Zn1 N4 C24 153.3(15) 2_656
N5 Zn1 N4 C24 -86.9(15) .
N4 Zn1 N4 C24 32.5(14) 2_656
S2 C25 N5 Zn1 -34(25) .
N5 Zn1 N5 C25 -90.9(16) 2_656
N4 Zn1 N5 C25 149.9(16) .
N4 Zn1 N5 C25 29.8(16) 2_656
Zn1 N4 C24 S1 -99(100) .
C20 C21 C22 C23 -73.4(4) .
